data_4330346
loop_
_publ_author_name
'Sergio S. Rozenel'
'John Arnold'

_publ_section_title
;
 Bimetallic Ruthenium PNP Pincer Complex As a Platform to Model Proposed
 Intermediates in Dinitrogen Reduction to Ammonia
;
_journal_name_full 'Inorganic Chemistry'
_journal_page_first 9730
_journal_page_last 9739
_journal_paper_doi 10.1021/ic3010322
_journal_volume 51
_journal_year 2012
_chemical_formula_moiety 'C32 H74 Cl2 N6 P4 Ru2, 2(B F4), C H2 Cl2'
_chemical_formula_sum 'C33 H76 B2 Cl4 F8 N6 P4 Ru2'
_chemical_formula_weight 1198.44
_chemical_name_common '[HPNPRu(N2)Cl]2(BF4)2 (2)'
_chemical_name_systematic
;
 ?
;
_space_group_IT_number 14
_symmetry_cell_setting monoclinic
_symmetry_space_group_name_Hall '-P 2ybc'
_symmetry_space_group_name_H-M 'P 1 21/c 1'
_atom_sites_solution_hydrogens geom
_atom_sites_solution_primary direct
_atom_sites_solution_secondary difmap
_audit_creation_method SHELXL-97
_cell_angle_alpha 90.00
_cell_angle_beta 104.3220(10)
_cell_angle_gamma 90.00
_cell_formula_units_Z 4
_cell_length_a 15.7122(5)
_cell_length_b 14.9191(5)
_cell_length_c 22.5318(8)
_cell_measurement_reflns_used 9850
_cell_measurement_temperature 113(2)
_cell_measurement_theta_max 25.44
_cell_measurement_theta_min 2.55
_cell_volume 5117.6(3)
_computing_cell_refinement 'Bruker SAINT'
_computing_data_collection 'Bruker APEX2'
_computing_data_reduction 'Bruker SAINT'
_computing_molecular_graphics ORTEP-32
_computing_publication_material WinGX
_computing_structure_refinement 'SHELXL-97 (Sheldrick, 2008)'
_computing_structure_solution SIR-2004
_diffrn_ambient_temperature 113(2)
_diffrn_detector_area_resol_mean 8.192
_diffrn_measured_fraction_theta_full 0.996
_diffrn_measured_fraction_theta_max 0.991
_diffrn_measurement_device_type 'Bruker SMART 1000 CCD'
_diffrn_measurement_method 'phi and omega scans'
_diffrn_radiation_monochromator graphite
_diffrn_radiation_source 'fine-focus sealed tube'
_diffrn_radiation_type MoK\a
_diffrn_radiation_wavelength 0.71073
_diffrn_reflns_av_R_equivalents 0.0249
_diffrn_reflns_av_sigmaI/netI 0.0294
_diffrn_reflns_limit_h_max 18
_diffrn_reflns_limit_h_min -18
_diffrn_reflns_limit_k_max 14
_diffrn_reflns_limit_k_min -18
_diffrn_reflns_limit_l_max 21
_diffrn_reflns_limit_l_min -27
_diffrn_reflns_number 26860
_diffrn_reflns_theta_full 25.00
_diffrn_reflns_theta_max 25.45
_diffrn_reflns_theta_min 1.34
_exptl_absorpt_coefficient_mu 0.985
_exptl_absorpt_correction_T_max 0.9524
_exptl_absorpt_correction_T_min 0.838
_exptl_absorpt_correction_type multi-scan
_exptl_absorpt_process_details SADABS
_exptl_crystal_colour yellow
_exptl_crystal_density_diffrn 1.555
_exptl_crystal_description needle
_exptl_crystal_F_000 2456
_exptl_crystal_size_max 0.30
_exptl_crystal_size_mid 0.15
_exptl_crystal_size_min 0.05
_refine_diff_density_max 0.725
_refine_diff_density_min -0.553
_refine_diff_density_rms 0.183
_refine_ls_extinction_method none
_refine_ls_goodness_of_fit_ref 1.131
_refine_ls_hydrogen_treatment constr
_refine_ls_matrix_type full
_refine_ls_number_parameters 592
_refine_ls_number_reflns 9376
_refine_ls_number_restraints 18
_refine_ls_restrained_S_all 1.132
_refine_ls_R_factor_all 0.0347
_refine_ls_R_factor_gt 0.0267
_refine_ls_shift/su_max 0.002
_refine_ls_shift/su_mean 0.000
_refine_ls_structure_factor_coef Fsqd
_refine_ls_weighting_details 'calc w=1/[\s^2^(Fo^2^)+(0.0442P)^2^+2.9614P] where P=(Fo^2^+2Fc^2^)/3'
_refine_ls_weighting_scheme calc
_refine_ls_wR_factor_gt 0.0707
_refine_ls_wR_factor_ref 0.0853
_reflns_number_gt 8090
_reflns_number_total 9460
_reflns_threshold_expression >2sigma(I)
_cod_data_source_file ic3010322_si_001_01.cif
_cod_data_source_block srd390
_cod_database_code 4330346

loop_
_symmetry_equiv_pos_as_xyz
'x, y, z'
'-x, y+1/2, -z+1/2'
'-x, -y, -z'
'x, -y-1/2, z-1/2'

loop_
_atom_site_label
_atom_site_type_symbol
_atom_site_fract_x
_atom_site_fract_y
_atom_site_fract_z
_atom_site_U_iso_or_equiv
_atom_site_adp_type
_atom_site_occupancy
_atom_site_symmetry_multiplicity
_atom_site_calc_flag
_atom_site_refinement_flags
C1 C 0.02854(18) 0.1892(2) 0.35300(14) 0.0201(7) Uani 1 1 d .
H1A H 0.0194 0.1279 0.3644 0.024 Uiso 1 1 calc R
H1B H -0.0146 0.2028 0.3152 0.024 Uiso 1 1 calc R
C2 C 0.01709(18) 0.2526(2) 0.40313(13) 0.0169(6) Uani 1 1 d .
H2A H -0.0394 0.2429 0.4122 0.020 Uiso 1 1 calc R
H2B H 0.0201 0.3143 0.3903 0.020 Uiso 1 1 calc R
C3 C 0.07106(18) 0.12602(19) 0.50287(13) 0.0161(6) Uani 1 1 d .
H3A H 0.0785 0.0762 0.4762 0.019 Uiso 1 1 calc R
C4 C 0.13126(19) 0.1080(2) 0.56651(14) 0.0202(6) Uani 1 1 d .
H4A H 0.1130 0.0540 0.5829 0.030 Uiso 1 1 calc R
H4B H 0.1277 0.1573 0.5932 0.030 Uiso 1 1 calc R
H4C H 0.1907 0.1015 0.5633 0.030 Uiso 1 1 calc R
C5 C -0.02570(18) 0.1266(2) 0.50588(15) 0.0215(7) Uani 1 1 d .
H5A H -0.0394 0.0709 0.5227 0.032 Uiso 1 1 calc R
H5B H -0.0628 0.1341 0.4654 0.032 Uiso 1 1 calc R
H5C H -0.0352 0.1752 0.5314 0.032 Uiso 1 1 calc R
C6 C 0.09813(18) 0.31387(19) 0.52968(13) 0.0172(6) Uani 1 1 d .
H6A H 0.0660 0.2851 0.5566 0.021 Uiso 1 1 calc R
C7 C 0.0450(2) 0.3968(2) 0.50328(15) 0.0231(7) Uani 1 1 d .
H7A H 0.0435 0.4379 0.5358 0.035 Uiso 1 1 calc R
H7B H -0.0139 0.3793 0.4831 0.035 Uiso 1 1 calc R
H7C H 0.0719 0.4253 0.4743 0.035 Uiso 1 1 calc R
C8 C 0.1876(2) 0.3414(2) 0.57061(15) 0.0269(7) Uani 1 1 d .
H8A H 0.1791 0.3849 0.6000 0.040 Uiso 1 1 calc R
H8B H 0.2231 0.3668 0.5458 0.040 Uiso 1 1 calc R
H8C H 0.2165 0.2896 0.5917 0.040 Uiso 1 1 calc R
C9 C 0.14212(19) 0.1196(2) 0.30989(13) 0.0196(6) Uani 1 1 d .
H9A H 0.1886 0.1356 0.2905 0.023 Uiso 1 1 calc R
H9B H 0.0912 0.1017 0.2781 0.023 Uiso 1 1 calc R
C10 C 0.17205(19) 0.0417(2) 0.35394(14) 0.0189(6) Uani 1 1 d .
H10A H 0.1958 -0.0058 0.3334 0.023 Uiso 1 1 calc R
H10B H 0.1225 0.0179 0.3674 0.023 Uiso 1 1 calc R
C11 C 0.36165(18) 0.06762(19) 0.39685(14) 0.0186(6) Uani 1 1 d .
H11A H 0.3519 0.0954 0.3563 0.022 Uiso 1 1 calc R
C12 C 0.43929(18) 0.1176(2) 0.43730(15) 0.0220(7) Uani 1 1 d .
H12A H 0.4907 0.1076 0.4225 0.033 Uiso 1 1 calc R
H12B H 0.4495 0.0962 0.4786 0.033 Uiso 1 1 calc R
H12C H 0.4265 0.1806 0.4363 0.033 Uiso 1 1 calc R
C13 C 0.3873(2) -0.0296(2) 0.38828(15) 0.0249(7) Uani 1 1 d .
H13A H 0.4417 -0.0307 0.3761 0.037 Uiso 1 1 calc R
H13B H 0.3421 -0.0576 0.3572 0.037 Uiso 1 1 calc R
H13C H 0.3942 -0.0615 0.4262 0.037 Uiso 1 1 calc R
C14 C 0.25540(19) 0.00153(19) 0.48244(14) 0.0184(6) Uani 1 1 d .
H14A H 0.2037 0.0176 0.4971 0.022 Uiso 1 1 calc R
C15 C 0.3335(2) 0.0136(2) 0.53766(14) 0.0236(7) Uani 1 1 d .
H15A H 0.3296 -0.0290 0.5688 0.035 Uiso 1 1 calc R
H15B H 0.3329 0.0733 0.5536 0.035 Uiso 1 1 calc R
H15C H 0.3871 0.0043 0.5254 0.035 Uiso 1 1 calc R
C16 C 0.2423(2) -0.0976(2) 0.46378(15) 0.0237(7) Uani 1 1 d .
H16A H 0.2429 -0.1333 0.4993 0.036 Uiso 1 1 calc R
H16B H 0.2888 -0.1165 0.4460 0.036 Uiso 1 1 calc R
H16C H 0.1869 -0.1047 0.4344 0.036 Uiso 1 1 calc R
C17 C 0.17340(19) 0.5320(2) 0.25442(14) 0.0230(7) Uani 1 1 d .
H17A H 0.1168 0.5223 0.2260 0.028 Uiso 1 1 calc R
H17B H 0.2085 0.5692 0.2343 0.028 Uiso 1 1 calc R
C18 C 0.16094(18) 0.5789(2) 0.31094(14) 0.0191(6) Uani 1 1 d .
H18A H 0.1200 0.5457 0.3285 0.023 Uiso 1 1 calc R
H18B H 0.1377 0.6387 0.3007 0.023 Uiso 1 1 calc R
C19 C 0.24905(19) 0.6305(2) 0.43850(14) 0.0199(6) Uani 1 1 d .
H19A H 0.2654 0.6939 0.4394 0.024 Uiso 1 1 calc R
C20 C 0.1534(2) 0.6291(2) 0.44170(17) 0.0300(8) Uani 1 1 d .
H20A H 0.1488 0.6534 0.4802 0.045 Uiso 1 1 calc R
H20B H 0.1322 0.5684 0.4380 0.045 Uiso 1 1 calc R
H20C H 0.1188 0.6645 0.4089 0.045 Uiso 1 1 calc R
C21 C 0.3083(2) 0.5894(2) 0.49584(14) 0.0255(7) Uani 1 1 d .
H21A H 0.2944 0.6148 0.5315 0.038 Uiso 1 1 calc R
H21B H 0.3685 0.6017 0.4967 0.038 Uiso 1 1 calc R
H21C H 0.2992 0.5257 0.4955 0.038 Uiso 1 1 calc R
C22 C 0.32584(18) 0.67902(19) 0.33863(14) 0.0184(6) Uani 1 1 d .
H22A H 0.3444 0.6574 0.3027 0.022 Uiso 1 1 calc R
C23 C 0.2681(2) 0.7614(2) 0.31824(15) 0.0249(7) Uani 1 1 d .
H23A H 0.3018 0.8071 0.3046 0.037 Uiso 1 1 calc R
H23B H 0.2472 0.7836 0.3520 0.037 Uiso 1 1 calc R
H23C H 0.2190 0.7451 0.2853 0.037 Uiso 1 1 calc R
C24 C 0.40951(19) 0.7037(2) 0.38736(14) 0.0217(7) Uani 1 1 d .
H24A H 0.4384 0.7528 0.3729 0.033 Uiso 1 1 calc R
H24B H 0.4482 0.6529 0.3951 0.033 Uiso 1 1 calc R
H24C H 0.3943 0.7208 0.4245 0.033 Uiso 1 1 calc R
C25 C 0.2550(2) 0.4103(2) 0.22091(14) 0.0235(7) Uani 1 1 d .
H25A H 0.2131 0.4210 0.1820 0.028 Uiso 1 1 calc R
H25B H 0.2652 0.3463 0.2253 0.028 Uiso 1 1 calc R
C26 C 0.3411(2) 0.4583(2) 0.22193(14) 0.0241(7) Uani 1 1 d .
H26A H 0.3298 0.5208 0.2109 0.029 Uiso 1 1 calc R
H26B H 0.3691 0.4310 0.1926 0.029 Uiso 1 1 calc R
C27 C 0.49234(19) 0.5433(2) 0.30564(14) 0.0219(7) Uani 1 1 d .
H27A H 0.4605 0.5968 0.3132 0.026 Uiso 1 1 calc R
C28 C 0.5228(2) 0.5640(2) 0.24714(16) 0.0293(8) Uani 1 1 d .
H28A H 0.5637 0.6130 0.2549 0.044 Uiso 1 1 calc R
H28B H 0.4729 0.5800 0.2147 0.044 Uiso 1 1 calc R
H28C H 0.5507 0.5121 0.2354 0.044 Uiso 1 1 calc R
C29 C 0.5703(2) 0.5344(2) 0.36168(15) 0.0291(8) Uani 1 1 d .
H29A H 0.6095 0.5841 0.3629 0.044 Uiso 1 1 calc R
H29B H 0.6009 0.4795 0.3590 0.044 Uiso 1 1 calc R
H29C H 0.5493 0.5341 0.3982 0.044 Uiso 1 1 calc R
C30 C 0.4734(2) 0.3424(2) 0.29646(15) 0.0242(7) Uani 1 1 d .
H30A H 0.4273 0.2973 0.2831 0.029 Uiso 1 1 calc R
C31 C 0.5266(2) 0.3095(2) 0.35905(15) 0.0266(7) Uani 1 1 d .
H31A H 0.5556 0.2545 0.3541 0.040 Uiso 1 1 calc R
H31B H 0.4879 0.2997 0.3854 0.040 Uiso 1 1 calc R
H31C H 0.5696 0.3539 0.3769 0.040 Uiso 1 1 calc R
C32 C 0.5285(2) 0.3373(2) 0.24995(17) 0.0341(8) Uani 1 1 d .
H32A H 0.5556 0.2793 0.2520 0.051 Uiso 1 1 calc R
H32B H 0.5732 0.3827 0.2588 0.051 Uiso 1 1 calc R
H32C H 0.4917 0.3466 0.2096 0.051 Uiso 1 1 calc R
C33 C 0.1453(2) -0.0837(2) 0.18817(19) 0.0382(9) Uani 1 1 d .
H33A H 0.1500 -0.1237 0.1552 0.046 Uiso 1 1 calc R
H33B H 0.1347 -0.1200 0.2214 0.046 Uiso 1 1 calc R
B1 B 0.0058(2) 0.3277(3) 0.19486(17) 0.0247(8) Uani 1 1 d .
B2 B 0.2388(2) 0.6870(2) 0.13981(17) 0.0238(8) Uani 1 1 d .
N1 N 0.11931(14) 0.19915(16) 0.34358(11) 0.0158(5) Uani 1 1 d .
H1 H 0.1165 0.2465 0.3177 0.019 Uiso 1 1 calc R
N2 N 0.21844(15) 0.44386(16) 0.27185(11) 0.0178(5) Uani 1 1 d .
H2 H 0.1752 0.4046 0.2744 0.021 Uiso 1 1 calc R
N3 N 0.31435(15) 0.25497(15) 0.49598(11) 0.0146(5) Uani 1 1 d .
N4 N 0.36825(16) 0.26517(17) 0.53727(12) 0.0226(6) Uani 1 1 d .
N5 N 0.39810(15) 0.42868(15) 0.43616(11) 0.0136(5) Uani 1 1 d .
N6 N 0.44721(16) 0.41905(17) 0.48008(12) 0.0199(6) Uani 1 1 d .
F1 F 0.0877(6) 0.3075(6) 0.2326(5) 0.046(3) Uani 0.495(19) 1 d P
F2 F 0.0088(16) 0.4153(16) 0.1635(10) 0.022(4) Uani 0.52(13) 1 d P
F3 F -0.0767(6) 0.3092(9) 0.1947(12) 0.066(3) Uani 0.50(6) 1 d P
F4 F 0.0039(8) 0.2642(3) 0.1488(3) 0.073(3) Uani 0.700(18) 1 d P
F5 F 0.31966(13) 0.67684(15) 0.18137(10) 0.0364(8) Uani 0.929(6) 1 d P
F6 F 0.17784(14) 0.71320(15) 0.17297(10) 0.0333(7) Uani 0.873(5) 1 d P
F7 F 0.20963(15) 0.60445(14) 0.11417(10) 0.0427(5) Uani 1 1 d .
F8 F 0.23762(18) 0.74993(16) 0.09599(11) 0.0596(7) Uani 1 1 d .
F11 F 0.0539(6) 0.3427(6) 0.2561(3) 0.039(3) Uani 0.505(19) 1 d P
F12 F -0.002(2) 0.4058(19) 0.175(2) 0.040(4) Uani 0.48(13) 1 d P
F14 F 0.0579(10) 0.2688(7) 0.1759(7) 0.045(4) Uani 0.300(18) 1 d PU
P1 P 0.10599(4) 0.22907(5) 0.47071(3) 0.01259(16) Uani 1 1 d .
P2 P 0.25643(5) 0.08199(5) 0.42007(3) 0.01443(16) Uani 1 1 d .
P3 P 0.26850(4) 0.58498(5) 0.36571(3) 0.01417(16) Uani 1 1 d .
P4 P 0.41319(5) 0.44961(5) 0.29937(3) 0.01601(16) Uani 1 1 d .
Cl1 Cl 0.19001(4) 0.39526(4) 0.40583(3) 0.01504(15) Uani 1 1 d .
Cl2 Cl 0.30859(4) 0.27101(4) 0.34793(3) 0.01505(15) Uani 1 1 d .
Cl3 Cl 0.24480(5) -0.02432(6) 0.21402(4) 0.03082(19) Uani 1 1 d .
Cl4 Cl 0.05616(5) -0.00990(6) 0.16201(4) 0.03048(19) Uani 1 1 d .
Ru1 Ru 0.220511(13) 0.231418(15) 0.423012(10) 0.01125(7) Uani 1 1 d .
Ru2 Ru 0.311399(13) 0.437817(15) 0.358129(10) 0.01142(7) Uani 1 1 d .
F16 F 0.3224(14) 0.6610(15) 0.1197(11) 0.071(7) Uani 0.127(5) 1 d PU
F15 F 0.263(2) 0.721(2) 0.1924(14) 0.041(11) Uani 0.071(6) 1 d PU
F13 F -0.0584(17) 0.3035(7) 0.2241(19) 0.067(6) Uani 0.50(6) 1 d P

loop_
_atom_site_aniso_label
_atom_site_aniso_U_11
_atom_site_aniso_U_22
_atom_site_aniso_U_33
_atom_site_aniso_U_23
_atom_site_aniso_U_13
_atom_site_aniso_U_12
C1 0.0148(14) 0.0249(17) 0.0179(16) -0.0002(13) -0.0007(11) -0.0005(12)
C2 0.0128(13) 0.0190(15) 0.0181(16) 0.0046(12) 0.0023(11) 0.0011(12)
C3 0.0170(14) 0.0125(14) 0.0202(16) 0.0011(12) 0.0072(11) 0.0006(11)
C4 0.0266(15) 0.0165(16) 0.0187(16) 0.0020(13) 0.0076(12) 0.0039(13)
C5 0.0196(15) 0.0185(16) 0.0290(18) 0.0036(14) 0.0106(13) -0.0019(12)
C6 0.0200(14) 0.0143(15) 0.0194(16) -0.0011(12) 0.0088(12) 0.0012(12)
C7 0.0298(16) 0.0171(16) 0.0271(18) 0.0026(14) 0.0159(14) 0.0059(13)
C8 0.0275(16) 0.0266(18) 0.0257(18) -0.0140(14) 0.0044(14) 0.0019(14)
C9 0.0209(14) 0.0185(16) 0.0178(16) -0.0041(13) 0.0019(12) -0.0025(12)
C10 0.0216(15) 0.0150(15) 0.0206(16) -0.0043(13) 0.0062(12) -0.0028(12)
C11 0.0203(15) 0.0153(15) 0.0210(16) 0.0020(12) 0.0069(12) 0.0033(12)
C12 0.0172(14) 0.0183(16) 0.0310(18) 0.0028(14) 0.0069(13) 0.0046(12)
C13 0.0337(17) 0.0177(16) 0.0287(18) 0.0001(14) 0.0178(14) 0.0063(14)
C14 0.0215(14) 0.0157(15) 0.0203(16) 0.0039(13) 0.0094(12) 0.0038(12)
C15 0.0275(16) 0.0202(17) 0.0232(17) 0.0058(14) 0.0068(13) 0.0035(13)
C16 0.0329(17) 0.0132(15) 0.0293(18) 0.0009(14) 0.0157(14) 0.0014(13)
C17 0.0209(15) 0.0190(16) 0.0236(17) 0.0054(14) -0.0051(12) 0.0000(13)
C18 0.0153(14) 0.0130(15) 0.0259(17) 0.0036(13) -0.0006(12) -0.0009(11)
C19 0.0216(15) 0.0157(15) 0.0254(17) -0.0038(13) 0.0117(13) 0.0006(12)
C20 0.0261(17) 0.0266(19) 0.042(2) -0.0033(16) 0.0175(15) 0.0039(14)
C21 0.0266(16) 0.0314(19) 0.0201(17) -0.0054(14) 0.0087(13) 0.0061(14)
C22 0.0211(14) 0.0147(15) 0.0199(16) -0.0021(13) 0.0057(12) -0.0040(12)
C23 0.0302(17) 0.0161(16) 0.0260(18) 0.0036(14) 0.0021(14) -0.0027(13)
C24 0.0232(15) 0.0202(16) 0.0223(17) -0.0010(13) 0.0069(13) -0.0075(13)
C25 0.0286(16) 0.0241(17) 0.0152(16) -0.0032(13) 0.0005(13) -0.0045(13)
C26 0.0282(16) 0.0293(18) 0.0148(16) 0.0004(14) 0.0057(13) -0.0018(14)
C27 0.0212(15) 0.0218(17) 0.0251(17) -0.0009(14) 0.0104(13) -0.0065(13)
C28 0.0279(17) 0.033(2) 0.0309(19) 0.0036(15) 0.0146(15) -0.0056(15)
C29 0.0238(16) 0.037(2) 0.0279(19) -0.0062(16) 0.0088(14) -0.0078(15)
C30 0.0256(16) 0.0254(17) 0.0248(18) -0.0035(14) 0.0125(13) 0.0017(13)
C31 0.0213(15) 0.0313(19) 0.0287(18) 0.0006(15) 0.0090(13) 0.0057(14)
C32 0.0391(19) 0.033(2) 0.037(2) -0.0042(17) 0.0210(16) -0.0003(16)
C33 0.0292(18) 0.0246(19) 0.056(3) 0.0008(18) 0.0024(17) -0.0021(15)
B1 0.0208(17) 0.031(2) 0.024(2) -0.0003(17) 0.0069(14) -0.0042(16)
B2 0.0273(18) 0.0186(19) 0.023(2) 0.0020(16) 0.0018(15) 0.0013(15)
N1 0.0179(12) 0.0144(13) 0.0145(13) -0.0002(10) 0.0026(10) -0.0005(10)
N2 0.0178(12) 0.0167(13) 0.0174(13) 0.0008(10) 0.0016(10) -0.0040(10)
N3 0.0153(12) 0.0110(12) 0.0180(13) 0.0008(10) 0.0050(11) 0.0015(9)
N4 0.0200(13) 0.0212(15) 0.0242(15) -0.0011(11) 0.0008(12) -0.0007(11)
N5 0.0131(11) 0.0128(12) 0.0165(13) -0.0008(10) 0.0068(10) -0.0007(9)
N6 0.0194(13) 0.0200(14) 0.0204(15) -0.0017(11) 0.0050(11) -0.0015(10)
F1 0.024(3) 0.041(4) 0.060(5) 0.028(4) -0.014(3) -0.014(3)
F2 0.031(4) 0.020(5) 0.016(6) 0.008(4) 0.008(3) -0.002(3)
F3 0.031(3) 0.110(6) 0.050(8) 0.011(5) 0.001(4) -0.040(4)
F4 0.140(8) 0.040(2) 0.049(4) -0.017(2) 0.044(5) -0.024(3)
F5 0.0240(12) 0.0369(14) 0.0450(15) 0.0090(11) 0.0026(9) -0.0044(10)
F6 0.0301(13) 0.0355(14) 0.0350(14) -0.0053(11) 0.0097(10) 0.0108(10)
F7 0.0580(14) 0.0304(12) 0.0350(12) -0.0075(10) 0.0024(10) -0.0096(10)
F8 0.0827(18) 0.0488(15) 0.0445(15) 0.0259(12) 0.0102(13) -0.0149(13)
F11 0.029(4) 0.043(4) 0.034(3) 0.023(3) -0.013(3) -0.016(3)
F12 0.035(5) 0.034(5) 0.052(9) 0.026(7) 0.013(6) 0.005(4)
F14 0.060(6) 0.035(4) 0.046(6) -0.003(3) 0.025(4) 0.011(3)
P1 0.0129(3) 0.0114(4) 0.0133(4) 0.0008(3) 0.0029(3) 0.0013(3)
P2 0.0162(3) 0.0113(4) 0.0161(4) -0.0011(3) 0.0045(3) 0.0014(3)
P3 0.0132(3) 0.0110(4) 0.0176(4) 0.0004(3) 0.0024(3) -0.0001(3)
P4 0.0166(4) 0.0188(4) 0.0139(4) -0.0006(3) 0.0062(3) -0.0012(3)
Cl1 0.0151(3) 0.0111(3) 0.0208(4) 0.0026(3) 0.0079(3) 0.0020(3)
Cl2 0.0174(3) 0.0118(3) 0.0175(4) -0.0005(3) 0.0072(3) 0.0001(3)
Cl3 0.0225(4) 0.0368(5) 0.0332(5) 0.0021(4) 0.0071(3) -0.0006(3)
Cl4 0.0245(4) 0.0340(5) 0.0305(5) -0.0036(4) 0.0022(3) 0.0016(3)
Ru1 0.01162(12) 0.00939(13) 0.01252(13) -0.00021(9) 0.00256(9) 0.00063(8)
Ru2 0.01158(11) 0.01066(12) 0.01199(13) -0.00019(9) 0.00286(9) -0.00023(8)
F16 0.066(8) 0.067(9) 0.079(9) -0.005(5) 0.015(5) -0.003(5)
F15 0.046(12) 0.039(12) 0.038(12) 0.000(5) 0.009(5) 0.000(5)
F13 0.048(8) 0.084(5) 0.087(16) 0.004(6) 0.051(9) -0.008(4)

loop_
_atom_type_symbol
_atom_type_description
_atom_type_scat_dispersion_real
_atom_type_scat_dispersion_imag
_atom_type_scat_source
C C 0.0033 0.0016 'International Tables Vol C Tables 4.2.6.8 and 6.1.1.4'
H H 0.0000 0.0000 'International Tables Vol C Tables 4.2.6.8 and 6.1.1.4'
B B 0.0013 0.0007 'International Tables Vol C Tables 4.2.6.8 and 6.1.1.4'
N N 0.0061 0.0033 'International Tables Vol C Tables 4.2.6.8 and 6.1.1.4'
F F 0.0171 0.0103 'International Tables Vol C Tables 4.2.6.8 and 6.1.1.4'
P P 0.1023 0.0942 'International Tables Vol C Tables 4.2.6.8 and 6.1.1.4'
Cl Cl 0.1484 0.1585 'International Tables Vol C Tables 4.2.6.8 and 6.1.1.4'
Ru Ru -1.2594 0.8363 'International Tables Vol C Tables 4.2.6.8 and 6.1.1.4'

loop_
_geom_angle_atom_site_label_1
_geom_angle_atom_site_label_2
_geom_angle_atom_site_label_3
_geom_angle
N1 C1 C2 109.6(2)
N1 C1 H1A 109.7
C2 C1 H1A 109.7
N1 C1 H1B 109.7
C2 C1 H1B 109.7
H1A C1 H1B 108.2
C1 C2 P1 107.09(19)
C1 C2 H2A 110.3
P1 C2 H2A 110.3
C1 C2 H2B 110.3
P1 C2 H2B 110.3
H2A C2 H2B 108.6
C4 C3 C5 110.3(2)
C4 C3 P1 109.8(2)
C5 C3 P1 114.0(2)
C4 C3 H3A 107.5
C5 C3 H3A 107.5
P1 C3 H3A 107.5
C3 C4 H4A 109.5
C3 C4 H4B 109.5
H4A C4 H4B 109.5
C3 C4 H4C 109.5
H4A C4 H4C 109.5
H4B C4 H4C 109.5
C3 C5 H5A 109.5
C3 C5 H5B 109.5
H5A C5 H5B 109.5
C3 C5 H5C 109.5
H5A C5 H5C 109.5
H5B C5 H5C 109.5
C7 C6 C8 110.4(3)
C7 C6 P1 113.5(2)
C8 C6 P1 113.5(2)
C7 C6 H6A 106.3
C8 C6 H6A 106.3
P1 C6 H6A 106.3
C6 C7 H7A 109.5
C6 C7 H7B 109.5
H7A C7 H7B 109.5
C6 C7 H7C 109.5
H7A C7 H7C 109.5
H7B C7 H7C 109.5
C6 C8 H8A 109.5
C6 C8 H8B 109.5
H8A C8 H8B 109.5
C6 C8 H8C 109.5
H8A C8 H8C 109.5
H8B C8 H8C 109.5
N1 C9 C10 110.3(2)
N1 C9 H9A 109.6
C10 C9 H9A 109.6
N1 C9 H9B 109.6
C10 C9 H9B 109.6
H9A C9 H9B 108.1
C9 C10 P2 108.9(2)
C9 C10 H10A 109.9
P2 C10 H10A 109.9
C9 C10 H10B 109.9
P2 C10 H10B 109.9
H10A C10 H10B 108.3
C12 C11 C13 110.0(2)
C12 C11 P2 114.2(2)
C13 C11 P2 115.1(2)
C12 C11 H11A 105.5
C13 C11 H11A 105.5
P2 C11 H11A 105.5
C11 C12 H12A 109.5
C11 C12 H12B 109.5
H12A C12 H12B 109.5
C11 C12 H12C 109.5
H12A C12 H12C 109.5
H12B C12 H12C 109.5
C11 C13 H13A 109.5
C11 C13 H13B 109.5
H13A C13 H13B 109.5
C11 C13 H13C 109.5
H13A C13 H13C 109.5
H13B C13 H13C 109.5
C15 C14 C16 111.3(2)
C15 C14 P2 112.7(2)
C16 C14 P2 116.2(2)
C15 C14 H14A 105.2
C16 C14 H14A 105.2
P2 C14 H14A 105.2
C14 C15 H15A 109.5
C14 C15 H15B 109.5
H15A C15 H15B 109.5
C14 C15 H15C 109.5
H15A C15 H15C 109.5
H15B C15 H15C 109.5
C14 C16 H16A 109.5
C14 C16 H16B 109.5
H16A C16 H16B 109.5
C14 C16 H16C 109.5
H16A C16 H16C 109.5
H16B C16 H16C 109.5
N2 C17 C18 109.7(2)
N2 C17 H17A 109.7
C18 C17 H17A 109.7
N2 C17 H17B 109.7
C18 C17 H17B 109.7
H17A C17 H17B 108.2
C17 C18 P3 107.5(2)
C17 C18 H18A 110.2
P3 C18 H18A 110.2
C17 C18 H18B 110.2
P3 C18 H18B 110.2
H18A C18 H18B 108.5
C21 C19 C20 111.0(3)
C21 C19 P3 113.6(2)
C20 C19 P3 114.5(2)
C21 C19 H19A 105.6
C20 C19 H19A 105.6
P3 C19 H19A 105.6
C19 C20 H20A 109.5
C19 C20 H20B 109.5
H20A C20 H20B 109.5
C19 C20 H20C 109.5
H20A C20 H20C 109.5
H20B C20 H20C 109.5
C19 C21 H21A 109.5
C19 C21 H21B 109.5
H21A C21 H21B 109.5
C19 C21 H21C 109.5
H21A C21 H21C 109.5
H21B C21 H21C 109.5
C23 C22 C24 111.2(2)
C23 C22 P3 114.0(2)
C24 C22 P3 110.3(2)
C23 C22 H22A 107.0
C24 C22 H22A 107.0
P3 C22 H22A 107.0
C22 C23 H23A 109.5
C22 C23 H23B 109.5
H23A C23 H23B 109.5
C22 C23 H23C 109.5
H23A C23 H23C 109.5
H23B C23 H23C 109.5
C22 C24 H24A 109.5
C22 C24 H24B 109.5
H24A C24 H24B 109.5
C22 C24 H24C 109.5
H24A C24 H24C 109.5
H24B C24 H24C 109.5
N2 C25 C26 109.9(2)
N2 C25 H25A 109.7
C26 C25 H25A 109.7
N2 C25 H25B 109.7
C26 C25 H25B 109.7
H25A C25 H25B 108.2
C25 C26 P4 108.5(2)
C25 C26 H26A 110.0
P4 C26 H26A 110.0
C25 C26 H26B 110.0
P4 C26 H26B 110.0
H26A C26 H26B 108.4
C29 C27 C28 111.6(3)
C29 C27 P4 112.5(2)
C28 C27 P4 115.5(2)
C29 C27 H27A 105.4
C28 C27 H27A 105.4
P4 C27 H27A 105.4
C27 C28 H28A 109.5
C27 C28 H28B 109.5
H28A C28 H28B 109.5
C27 C28 H28C 109.5
H28A C28 H28C 109.5
H28B C28 H28C 109.5
C27 C29 H29A 109.5
C27 C29 H29B 109.5
H29A C29 H29B 109.5
C27 C29 H29C 109.5
H29A C29 H29C 109.5
H29B C29 H29C 109.5
C32 C30 C31 110.2(3)
C32 C30 P4 116.6(2)
C31 C30 P4 114.1(2)
C32 C30 H30A 104.9
C31 C30 H30A 104.9
P4 C30 H30A 104.9
C30 C31 H31A 109.5
C30 C31 H31B 109.5
H31A C31 H31B 109.5
C30 C31 H31C 109.5
H31A C31 H31C 109.5
H31B C31 H31C 109.5
C30 C32 H32A 109.5
C30 C32 H32B 109.5
H32A C32 H32B 109.5
C30 C32 H32C 109.5
H32A C32 H32C 109.5
H32B C32 H32C 109.5
Cl4 C33 Cl3 111.2(2)
Cl4 C33 H33A 109.4
Cl3 C33 H33A 109.4
Cl4 C33 H33B 109.4
Cl3 C33 H33B 109.4
H33A C33 H33B 108.0
F12 B1 F3 101(2)
F12 B1 F14 120(3)
F3 B1 F14 122.5(9)
F12 B1 F13 114(3)
F3 B1 F13 28.1(7)
F14 B1 F13 123.8(7)
F12 B1 F1 114.6(12)
F3 B1 F1 135.6(12)
F14 B1 F1 60.5(11)
F13 B1 F1 109.0(18)
F12 B1 F4 112(2)
F3 B1 F4 90.9(9)
F14 B1 F4 39.0(5)
F13 B1 F4 107.0(12)
F1 B1 F4 98.9(9)
F12 B1 F11 100.8(15)
F3 B1 F11 108.7(12)
F14 B1 F11 101.2(10)
F13 B1 F11 81.5(19)
F1 B1 F11 41.2(3)
F4 B1 F11 137.5(8)
F12 B1 F2 11(2)
F3 B1 F2 109.1(13)
F14 B1 F2 109.3(11)
F13 B1 F2 124.5(13)
F1 B1 F2 110.3(9)
F4 B1 F2 103.9(8)
F11 B1 F2 104.5(6)
F15 B2 F8 110.8(14)
F15 B2 F5 53.0(15)
F8 B2 F5 114.3(3)
F15 B2 F7 137.6(14)
F8 B2 F7 111.5(3)
F5 B2 F7 109.7(3)
F15 B2 F6 58.1(15)
F8 B2 F6 107.8(3)
F5 B2 F6 107.6(3)
F7 B2 F6 105.6(3)
F15 B2 F16 107.5(17)
F8 B2 F16 79.6(9)
F5 B2 F16 57.8(9)
F7 B2 F16 82.6(9)
F6 B2 F16 165.2(9)
C9 N1 C1 110.4(2)
C9 N1 Ru1 112.42(16)
C1 N1 Ru1 116.15(17)
C9 N1 H1 105.7
C1 N1 H1 105.7
Ru1 N1 H1 105.7
C25 N2 C17 109.8(2)
C25 N2 Ru2 112.44(18)
C17 N2 Ru2 116.75(18)
C25 N2 H2 105.6
C17 N2 H2 105.6
Ru2 N2 H2 105.6
N4 N3 Ru1 177.5(2)
N6 N5 Ru2 176.5(2)
C2 P1 C3 104.33(13)
C2 P1 C6 107.00(13)
C3 P1 C6 102.01(13)
C2 P1 Ru1 97.58(10)
C3 P1 Ru1 122.52(9)
C6 P1 Ru1 121.20(9)
C10 P2 C14 105.32(14)
C10 P2 C11 104.31(14)
C14 P2 C11 108.24(13)
C10 P2 Ru1 101.97(10)
C14 P2 Ru1 123.86(10)
C11 P2 Ru1 111.07(10)
C18 P3 C22 105.00(13)
C18 P3 C19 106.58(14)
C22 P3 C19 102.28(14)
C18 P3 Ru2 98.06(10)
C22 P3 Ru2 121.35(10)
C19 P3 Ru2 121.53(10)
C26 P4 C27 105.29(14)
C26 P4 C30 103.06(15)
C27 P4 C30 108.23(15)
C26 P4 Ru2 101.39(10)
C27 P4 Ru2 123.90(10)
C30 P4 Ru2 112.42(10)
Ru2 Cl1 Ru1 100.25(2)
Ru2 Cl2 Ru1 99.94(2)
N3 Ru1 N1 177.33(9)
N3 Ru1 P2 93.39(7)
N1 Ru1 P2 83.95(7)
N3 Ru1 P1 97.11(7)
N1 Ru1 P1 83.25(7)
P2 Ru1 P1 102.88(3)
N3 Ru1 Cl1 91.74(7)
N1 Ru1 Cl1 90.92(7)
P2 Ru1 Cl1 168.31(3)
P1 Ru1 Cl1 86.88(2)
N3 Ru1 Cl2 95.63(7)
N1 Ru1 Cl2 84.74(7)
P2 Ru1 Cl2 91.63(3)
P1 Ru1 Cl2 160.03(3)
Cl1 Ru1 Cl2 77.41(2)
N5 Ru2 N2 178.08(9)
N5 Ru2 P3 98.71(7)
N2 Ru2 P3 83.14(7)
N5 Ru2 P4 95.37(7)
N2 Ru2 P4 83.67(7)
P3 Ru2 P4 102.97(3)
N5 Ru2 Cl1 91.83(7)
N2 Ru2 Cl1 88.81(7)
P3 Ru2 Cl1 86.67(2)
P4 Ru2 Cl1 166.91(3)
N5 Ru2 Cl2 90.33(7)
N2 Ru2 Cl2 88.03(7)
P3 Ru2 Cl2 162.26(2)
P4 Ru2 Cl2 91.26(3)
Cl1 Ru2 Cl2 77.76(2)

loop_
_geom_bond_atom_site_label_1
_geom_bond_atom_site_label_2
_geom_bond_distance
C1 N1 1.500(4)
C1 C2 1.517(4)
C1 H1A 0.9700
C1 H1B 0.9700
C2 P1 1.828(3)
C2 H2A 0.9700
C2 H2B 0.9700
C3 C4 1.534(4)
C3 C5 1.538(4)
C3 P1 1.840(3)
C3 H3A 0.9800
C4 H4A 0.9600
C4 H4B 0.9600
C4 H4C 0.9600
C5 H5A 0.9600
C5 H5B 0.9600
C5 H5C 0.9600
C6 C7 1.529(4)
C6 C8 1.534(4)
C6 P1 1.861(3)
C6 H6A 0.9800
C7 H7A 0.9600
C7 H7B 0.9600
C7 H7C 0.9600
C8 H8A 0.9600
C8 H8B 0.9600
C8 H8C 0.9600
C9 N1 1.499(4)
C9 C10 1.525(4)
C9 H9A 0.9700
C9 H9B 0.9700
C10 P2 1.833(3)
C10 H10A 0.9700
C10 H10B 0.9700
C11 C12 1.525(4)
C11 C13 1.530(4)
C11 P2 1.866(3)
C11 H11A 0.9800
C12 H12A 0.9600
C12 H12B 0.9600
C12 H12C 0.9600
C13 H13A 0.9600
C13 H13B 0.9600
C13 H13C 0.9600
C14 C15 1.527(4)
C14 C16 1.537(4)
C14 P2 1.851(3)
C14 H14A 0.9800
C15 H15A 0.9600
C15 H15B 0.9600
C15 H15C 0.9600
C16 H16A 0.9600
C16 H16B 0.9600
C16 H16C 0.9600
C17 N2 1.499(4)
C17 C18 1.507(4)
C17 H17A 0.9700
C17 H17B 0.9700
C18 P3 1.832(3)
C18 H18A 0.9700
C18 H18B 0.9700
C19 C21 1.522(4)
C19 C20 1.523(4)
C19 P3 1.869(3)
C19 H19A 0.9800
C20 H20A 0.9600
C20 H20B 0.9600
C20 H20C 0.9600
C21 H21A 0.9600
C21 H21B 0.9600
C21 H21C 0.9600
C22 C23 1.529(4)
C22 C24 1.535(4)
C22 P3 1.850(3)
C22 H22A 0.9800
C23 H23A 0.9600
C23 H23B 0.9600
C23 H23C 0.9600
C24 H24A 0.9600
C24 H24B 0.9600
C24 H24C 0.9600
C25 N2 1.491(4)
C25 C26 1.526(4)
C25 H25A 0.9700
C25 H25B 0.9700
C26 P4 1.835(3)
C26 H26A 0.9700
C26 H26B 0.9700
C27 C29 1.532(4)
C27 C28 1.541(4)
C27 P4 1.853(3)
C27 H27A 0.9800
C28 H28A 0.9600
C28 H28B 0.9600
C28 H28C 0.9600
C29 H29A 0.9600
C29 H29B 0.9600
C29 H29C 0.9600
C30 C32 1.518(4)
C30 C31 1.531(4)
C30 P4 1.867(3)
C30 H30A 0.9800
C31 H31A 0.9600
C31 H31B 0.9600
C31 H31C 0.9600
C32 H32A 0.9600
C32 H32B 0.9600
C32 H32C 0.9600
C33 Cl4 1.764(4)
C33 Cl3 1.766(3)
C33 H33A 0.9700
C33 H33B 0.9700
B1 F12 1.25(4)
B1 F3 1.326(10)
B1 F14 1.340(9)
B1 F13 1.384(10)
B1 F1 1.388(7)
B1 F4 1.401(6)
B1 F11 1.417(7)
B1 F2 1.49(3)
B2 F15 1.26(3)
B2 F8 1.359(4)
B2 F5 1.388(4)
B2 F7 1.389(4)
B2 F6 1.408(4)
B2 F16 1.54(2)
N1 Ru1 2.134(2)
N1 H1 0.9100
N2 Ru2 2.125(2)
N2 H2 0.9100
N3 N4 1.103(3)
N3 Ru1 1.950(2)
N5 N6 1.103(3)
N5 Ru2 1.944(2)
P1 Ru1 2.3133(7)
P2 Ru1 2.3046(8)
P3 Ru2 2.3153(8)
P4 Ru2 2.3214(8)
Cl1 Ru2 2.4919(7)
Cl1 Ru1 2.5026(7)
Cl2 Ru2 2.4986(7)
Cl2 Ru1 2.5069(7)
